data_7203090
loop_
_publ_author_name
'Toma\<si\'c, Vlasta'
'\<Stefani\'c, Zoran'

_publ_section_title
;
 Cholic acid as host for long linear molecules: a series of co-crystals
 with n-alkylammonia
;
_journal_issue 11
_journal_name_full CrystEngComm
_journal_page_first 1124
_journal_paper_doi 10.1039/b710469c
_journal_volume 9
_journal_year 2007
_chemical_absolute_configuration syn
_chemical_formula_moiety 'C60 H111 N1 O12'
_chemical_formula_sum 'C60 H111 N O12'
_chemical_formula_weight 1038.5
_space_group_IT_number 4
_symmetry_cell_setting monoclinic
_symmetry_space_group_name_Hall 'P 2yb'
_symmetry_space_group_name_H-M 'P 1 21 1'
_audit_creation_date 2007-01-03T11:06:28-00:00
_audit_creation_method 'WinGX routine CIF_UPDATE'
_cell_angle_alpha 90
_cell_angle_beta 95.049(3)
_cell_angle_gamma 90
_cell_formula_units_Z 2
_cell_length_a 18.291(7)
_cell_length_b 7.973(3)
_cell_length_c 20.566(7)
_cell_measurement_reflns_used 25
_cell_measurement_temperature 293(2)
_cell_measurement_theta_max 15.7
_cell_measurement_theta_min 8.4
_cell_volume 2987.6(19)
_computing_cell_refinement 'CAD4 Express (Enraf Nonius, 1994)'
_computing_data_collection 'CAD4 Express (Enraf Nonius, 1994)'
_computing_data_reduction 'XCAD4 (Harms & Wocadlo, 1995)'
_computing_molecular_graphics 'Ortep-3 for Windows (Farrugia, 1997)'
_computing_publication_material 'WinGX publication routines (Farrugia, 1999)'
_computing_structure_refinement 'SHELXL-97 (Sheldrick, 1997)'
_computing_structure_solution 'SHELXS-97 (Sheldrick, 1997)'
_diffrn_measured_fraction_theta_full 1
_diffrn_measured_fraction_theta_max 1
_diffrn_measurement_device '\k-geometry diffractometer'
_diffrn_measurement_device_type 'Enraf Nonius TurboCAD4'
_diffrn_measurement_method 'non-profiled omega/2theta scans'
_diffrn_radiation_probe x-ray
_diffrn_radiation_type CuK\a
_diffrn_radiation_wavelength 1.54184
_diffrn_reflns_av_R_equivalents 0.059
_diffrn_reflns_limit_h_max 22
_diffrn_reflns_limit_h_min -23
_diffrn_reflns_limit_k_max 0
_diffrn_reflns_limit_k_min -10
_diffrn_reflns_limit_l_max 25
_diffrn_reflns_limit_l_min 0
_diffrn_reflns_number 6901
_diffrn_reflns_theta_full 76.42
_diffrn_reflns_theta_max 76.42
_diffrn_reflns_theta_min 2.16
_diffrn_standards_decay_% 4
_diffrn_standards_interval_time 120
_diffrn_standards_number 3
_exptl_absorpt_coefficient_mu 0.622
_exptl_absorpt_correction_type none
_exptl_crystal_colour colorless
_exptl_crystal_density_diffrn 1.154
_exptl_crystal_density_method 'not measured'
_exptl_crystal_description prism
_exptl_crystal_F_000 1148
_exptl_crystal_size_max 0.3
_exptl_crystal_size_mid 0.15
_exptl_crystal_size_min 0.1
_refine_diff_density_max 0.478
_refine_diff_density_min -0.361
_refine_ls_abs_structure_details 'Flack H D (1983), Acta Cryst. A39, 876-881'
_refine_ls_abs_structure_Flack 0.1(6)
_refine_ls_extinction_method none
_refine_ls_goodness_of_fit_ref 1.052
_refine_ls_hydrogen_treatment calc
_refine_ls_matrix_type full
_refine_ls_number_parameters 618
_refine_ls_number_reflns 6715
_refine_ls_number_restraints 8
_refine_ls_restrained_S_all 1.053
_refine_ls_R_factor_gt 0.0896
_refine_ls_shift/su_max 0.004
_refine_ls_structure_factor_coef Fsqd
_refine_ls_weighting_details 'calc w=1/[\s^2^(Fo^2^)+(0.1495P)^2^+1.2844P] where P=(Fo^2^+2Fc^2^)/3'
_refine_ls_weighting_scheme calc
_refine_ls_wR_factor_ref 0.294
_reflns_number_gt 3461
_reflns_number_total 6715
_reflns_threshold_expression >2sigma(I)
_cod_data_source_file b710469c.txt
_cod_data_source_block 2
_cod_original_cell_volume 2987.5(19)
_cod_database_code 7203090

loop_
_symmetry_equiv_pos_as_xyz
'x, y, z'
'-x, y+1/2, -z'

loop_
_atom_site_label
_atom_site_type_symbol
_atom_site_fract_x
_atom_site_fract_y
_atom_site_fract_z
_atom_site_U_iso_or_equiv
_atom_site_adp_type
_atom_site_occupancy
_atom_site_calc_flag
_atom_site_refinement_flags
_atom_site_disorder_group
_atom_site_disorder_assembly
C1 C 0.8677(5) 0.7804(16) 0.7299(5) 0.065(3) Uani 1 d . . .
H1A H 0.9143 0.7922 0.7112 0.079 Uiso 1 calc R . .
H1B H 0.8724 0.6872 0.7603 0.079 Uiso 1 calc R . .
C1' C 0.9893(4) 0.9595(13) 0.3541(4) 0.048(2) Uani 1 d . . .
H1'1 H 1.0258 0.949 0.3229 0.058 Uiso 1 calc R . .
H1'2 H 0.9693 1.0721 0.3502 0.058 Uiso 1 calc R . .
C2 C 0.8091(6) 0.7355(15) 0.6749(5) 0.063(3) Uani 1 d . . .
H2A H 0.8229 0.6335 0.6533 0.075 Uiso 1 calc R . .
H2B H 0.7625 0.7164 0.6926 0.075 Uiso 1 calc R . .
C2' C 1.0267(4) 0.9383(12) 0.4216(5) 0.049(2) Uani 1 d . . .
H2'1 H 0.9915 0.9573 0.4535 0.059 Uiso 1 calc R . .
H2'2 H 1.0654 1.0212 0.4288 0.059 Uiso 1 calc R . .
C3' C 1.0592(4) 0.7643(12) 0.4312(4) 0.046(2) Uani 1 d . . .
H3' H 1.096 0.7487 0.3999 0.055 Uiso 1 calc R . .
C3 C 0.8022(5) 0.8767(15) 0.6268(4) 0.058(3) Uani 1 d . . .
H3 H 0.8486 0.8881 0.6069 0.069 Uiso 1 calc R . .
C4' C 0.9990(4) 0.6330(12) 0.4171(4) 0.046(2) Uani 1 d . . .
H4'1 H 1.0208 0.5222 0.4207 0.055 Uiso 1 calc R . .
H4'2 H 0.9643 0.6417 0.45 0.055 Uiso 1 calc R . .
C4 C 0.7856(5) 1.0396(15) 0.6587(4) 0.052(2) Uani 1 d . . .
H4A H 0.7366 1.0338 0.6732 0.062 Uiso 1 calc R . .
H4B H 0.7857 1.1285 0.6265 0.062 Uiso 1 calc R . .
C5 C 0.8405(5) 1.0857(13) 0.7177(5) 0.054(3) Uani 1 d . . .
H5 H 0.8877 1.1071 0.7002 0.065 Uiso 1 calc R . .
C5' C 0.9575(4) 0.6512(13) 0.3497(4) 0.047(2) Uani 1 d . . .
H5' H 0.9937 0.6318 0.3181 0.057 Uiso 1 calc R . .
C6' C 0.8993(5) 0.5145(14) 0.3371(5) 0.059(3) Uani 1 d . . .
H6'1 H 0.9206 0.4077 0.3512 0.071 Uiso 1 calc R . .
H6'2 H 0.886 0.5074 0.2905 0.071 Uiso 1 calc R . .
C6 C 0.8179(5) 1.2493(14) 0.7485(5) 0.061(3) Uani 1 d . . .
H6A H 0.8035 1.3283 0.7138 0.073 Uiso 1 calc R . .
H6B H 0.8604 1.2957 0.7739 0.073 Uiso 1 calc R . .
C7' C 0.8291(4) 0.5425(12) 0.3718(5) 0.048(2) Uani 1 d . . .
H7' H 0.7917 0.4621 0.3546 0.058 Uiso 1 calc R . .
C7 C 0.7554(5) 1.2341(12) 0.7924(4) 0.047(2) Uani 1 d . . .
H7 H 0.7515 1.3399 0.8161 0.057 Uiso 1 calc R . .
C8' C 0.7997(4) 0.7215(11) 0.3588(4) 0.0377(18) Uani 1 d . . .
H8' H 0.7843 0.7305 0.312 0.045 Uiso 1 calc R . .
C8 C 0.7703(5) 1.0939(12) 0.8418(4) 0.044(2) Uani 1 d . . .
H8 H 0.8146 1.1225 0.87 0.053 Uiso 1 calc R . .
C9' C 0.8580(4) 0.8580(11) 0.3759(4) 0.0342(17) Uani 1 d . . .
H9' H 0.8754 0.8418 0.4219 0.041 Uiso 1 calc R . .
C9 C 0.7843(4) 0.9275(11) 0.8067(4) 0.0384(18) Uani 1 d . . .
H9 H 0.7427 0.9117 0.7739 0.046 Uiso 1 calc R . .
C10' C 0.9264(4) 0.8323(12) 0.3355(4) 0.042(2) Uani 1 d . . .
C10 C 0.8538(4) 0.9413(14) 0.7686(4) 0.053(2) Uani 1 d . . .
C11 C 0.7853(5) 0.7760(13) 0.8515(4) 0.050(2) Uani 1 d . . .
H11A H 0.8297 0.7792 0.881 0.06 Uiso 1 calc R . .
H11B H 0.7869 0.675 0.8254 0.06 Uiso 1 calc R . .
C11' C 0.8267(4) 1.0339(11) 0.3701(4) 0.0379(18) Uani 1 d . . .
H11C H 0.8159 1.0599 0.3242 0.046 Uiso 1 calc R . .
H11D H 0.8639 1.1121 0.3877 0.046 Uiso 1 calc R . .
C12 C 0.7187(4) 0.7667(12) 0.8919(4) 0.042(2) Uani 1 d . . .
H12 H 0.723 0.6678 0.9203 0.05 Uiso 1 calc R . .
C12' C 0.7562(4) 1.0631(10) 0.4052(3) 0.0322(16) Uani 1 d . . .
H12' H 0.7367 1.1748 0.3939 0.039 Uiso 1 calc R . .
C13' C 0.6979(4) 0.9301(10) 0.3827(3) 0.0301(16) Uani 1 d . . .
C13 C 0.7132(4) 0.9244(12) 0.9334(4) 0.042(2) Uani 1 d . . .
C14' C 0.7328(4) 0.7577(10) 0.3961(4) 0.0335(17) Uani 1 d . . .
H14' H 0.749 0.7529 0.4428 0.04 Uiso 1 calc R . .
C14 C 0.7062(4) 1.0737(11) 0.8852(4) 0.0380(19) Uani 1 d . . .
H14 H 0.6621 1.0532 0.8557 0.046 Uiso 1 calc R . .
C15 C 0.6894(6) 1.2220(13) 0.9272(5) 0.062(3) Uani 1 d . . .
H15A H 0.6642 1.3096 0.9013 0.074 Uiso 1 calc R . .
H15B H 0.7339 1.2678 0.9495 0.074 Uiso 1 calc R . .
C15' C 0.6674(4) 0.6372(12) 0.3840(5) 0.047(2) Uani 1 d . . .
H15C H 0.6601 0.6064 0.3383 0.056 Uiso 1 calc R . .
H15D H 0.6754 0.5361 0.4099 0.056 Uiso 1 calc R . .
C16' C 0.6017(4) 0.7341(11) 0.4046(4) 0.0399(19) Uani 1 d . . .
H16A H 0.5838 0.6834 0.443 0.048 Uiso 1 calc R . .
H16B H 0.5624 0.734 0.3698 0.048 Uiso 1 calc R . .
C16 C 0.6380(6) 1.1445(15) 0.9774(5) 0.065(3) Uani 1 d . . .
H16C H 0.6553 1.1755 1.0217 0.078 Uiso 1 calc R . .
H16D H 0.5881 1.1843 0.9684 0.078 Uiso 1 calc R . .
C17' C 0.6284(4) 0.9176(10) 0.4200(3) 0.0316(16) Uani 1 d . . .
H17' H 0.6445 0.9222 0.4666 0.038 Uiso 1 calc R . .
C17 C 0.6416(5) 0.9496(11) 0.9684(4) 0.042(2) Uani 1 d . . .
H17 H 0.6004 0.9183 0.9371 0.051 Uiso 1 calc R . .
C18 C 0.7809(4) 0.9400(14) 0.9829(4) 0.050(2) Uani 1 d . . .
H18A H 0.7766 1.0394 1.0087 0.075 Uiso 1 calc R . .
H18B H 0.8244 0.947 0.9601 0.075 Uiso 1 calc R . .
H18C H 0.7839 0.8435 1.0109 0.075 Uiso 1 calc R . .
C18' C 0.6745(4) 0.9584(12) 0.3093(4) 0.044(2) Uani 1 d . . .
H18D H 0.6529 1.0677 0.3033 0.065 Uiso 1 calc R . .
H18E H 0.6392 0.8746 0.2943 0.065 Uiso 1 calc R . .
H18F H 0.7167 0.9503 0.2849 0.065 Uiso 1 calc R . .
C19 C 0.9225(4) 0.9757(19) 0.8131(5) 0.075(4) Uani 1 d . . .
H19A H 0.9639 0.9833 0.7876 0.112 Uiso 1 calc R . .
H19B H 0.9302 0.8861 0.8441 0.112 Uiso 1 calc R . .
H19C H 0.917 1.0795 0.8358 0.112 Uiso 1 calc R . .
C19' C 0.9038(5) 0.8493(19) 0.2623(4) 0.073(4) Uani 1 d . . .
H19D H 0.8844 0.9596 0.2533 0.109 Uiso 1 calc R . .
H19E H 0.8669 0.7672 0.2494 0.109 Uiso 1 calc R . .
H19F H 0.9458 0.8317 0.2383 0.109 Uiso 1 calc R . .
C20' C 0.5661(4) 1.0446(11) 0.4076(4) 0.0372(18) Uani 1 d . . .
H20' H 0.5498 1.0404 0.3609 0.045 Uiso 1 calc R . .
C20 C 0.6318(5) 0.8553(13) 1.0316(4) 0.047(2) Uani 1 d . . .
H20 H 0.6728 0.885 1.0634 0.056 Uiso 1 calc R . .
C21 C 0.6326(7) 0.6656(14) 1.0222(6) 0.074(3) Uani 1 d . . .
H21A H 0.6774 0.6331 1.0046 0.111 Uiso 1 calc R . .
H21B H 0.5915 0.633 0.9927 0.111 Uiso 1 calc R . .
H21C H 0.6294 0.6114 1.0636 0.111 Uiso 1 calc R . .
C21' C 0.5906(5) 1.2221(12) 0.4231(5) 0.052(2) Uani 1 d . . .
H21D H 0.6323 1.2485 0.3996 0.078 Uiso 1 calc R . .
H21E H 0.6039 1.2324 0.4691 0.078 Uiso 1 calc R . .
H21F H 0.5513 1.2983 0.4104 0.078 Uiso 1 calc R . .
C22' C 0.5005(4) 1.0017(12) 0.4445(4) 0.0403(19) Uani 1 d . . .
H22A H 0.5102 1.0388 0.4894 0.048 Uiso 1 calc R . .
H22B H 0.4949 0.8807 0.4451 0.048 Uiso 1 calc R . .
C22 C 0.5617(5) 0.9094(15) 1.0589(4) 0.056(3) Uani 1 d . . .
H22C H 0.5205 0.8748 1.029 0.068 Uiso 1 calc R . .
H22D H 0.561 1.0309 1.0613 0.068 Uiso 1 calc R . .
C23 C 0.5514(6) 0.8377(14) 1.1272(4) 0.060(3) Uani 1 d . . .
H23A H 0.5409 0.7187 1.1231 0.072 Uiso 1 calc R . .
H23B H 0.597 0.8503 1.1546 0.072 Uiso 1 calc R . .
C23' C 0.4268(4) 1.0809(11) 0.4156(4) 0.0398(19) Uani 1 d . . .
H23C H 0.3911 1.0746 0.4478 0.048 Uiso 1 calc R . .
H23D H 0.4347 1.1984 0.4062 0.048 Uiso 1 calc R . .
C24' C 0.3970(4) 0.9943(11) 0.3549(4) 0.0361(18) Uani 1 d . . .
C24 C 0.4906(5) 0.9216(14) 1.1600(5) 0.054(2) Uani 1 d . . .
C25 C -0.0080(19) 0.933(6) 1.1109(18) 0.278(16) Uiso 1 d . . .
C26 C 0.0066(19) 0.990(6) 1.0448(19) 0.305(19) Uiso 1 d D . .
C33 C 0.3421(8) 0.812(2) 0.8229(8) 0.114(5) Uani 1 d D . .
H33A H 0.3652 0.8164 0.8672 0.136 Uiso 1 calc R . .
H33B H 0.3385 0.6954 0.8098 0.136 Uiso 1 calc R . .
C34 C 0.3883(7) 0.9032(19) 0.7791(6) 0.094(4) Uani 1 d . . .
H34A H 0.3889 1.0204 0.7919 0.113 Uiso 1 calc R . .
H34B H 0.3639 0.8973 0.7353 0.113 Uiso 1 calc R . .
C35 C 0.4666(7) 0.8495(18) 0.7753(6) 0.081(3) Uani 1 d . . .
H35A H 0.4906 0.8483 0.8192 0.097 Uiso 1 calc R . .
H35B H 0.4663 0.735 0.7592 0.097 Uiso 1 calc R . .
C36 C 0.5095(7) 0.9467(16) 0.7361(7) 0.085(4) Uani 1 d . . .
H36A H 0.5139 1.0585 0.7546 0.101 Uiso 1 calc R . .
H36B H 0.4834 0.9567 0.6931 0.101 Uiso 1 calc R . .
N1 N 0.5831(4) 0.8842(12) 0.7283(4) 0.064(2) Uani 1 d . . .
H1C H 0.6058 0.9539 0.7028 0.096 Uiso 1 calc R . .
H1D H 0.5801 0.7829 0.71 0.096 Uiso 1 calc R . .
H1E H 0.6084 0.8777 0.7672 0.096 Uiso 1 calc R . .
O1' O 1.0936(3) 0.7376(8) 0.4952(3) 0.0541(16) Uani 1 d . . .
H1' H 1.0898 0.8225 0.5171 0.081 Uiso 1 calc R . .
O1 O 0.7445(4) 0.8399(10) 0.5760(3) 0.068(2) Uani 1 d . . .
H1 H 0.7534 0.7507 0.5584 0.102 Uiso 1 calc R . .
O2' O 0.8449(3) 0.5131(8) 0.4411(3) 0.0511(15) Uani 1 d . . .
H2' H 0.8605 0.4174 0.4471 0.077 Uiso 1 calc R . .
O2 O 0.6863(3) 1.2000(8) 0.7570(3) 0.0497(16) Uani 1 d . . .
H2 H 0.6768 1.2741 0.7299 0.074 Uiso 1 calc R . .
O1W O 0.3951(4) 0.5357(10) 0.3934(3) 0.0687(19) Uani 1 d . . .
O3' O 0.7718(3) 1.0530(8) 0.4741(2) 0.0389(13) Uani 1 d . . .
H3'1 H 0.8156 1.0333 0.4828 0.058 Uiso 1 calc R . .
O3 O 0.6546(3) 0.7514(9) 0.8470(3) 0.0602(18) Uani 1 d . . .
H3A H 0.6579 0.6666 0.8248 0.09 Uiso 1 calc R . .
O2W O 0.2499(4) 0.9816(16) 0.4618(4) 0.107(3) Uani 1 d . . .
O4 O 0.4879(4) 0.8700(10) 1.2208(3) 0.065(2) Uani 1 d . . .
O4' O 0.4153(3) 1.0487(9) 0.3008(3) 0.0527(16) Uani 1 d . . .
O5' O 0.3581(4) 0.8683(9) 0.3603(3) 0.0599(18) Uani 1 d . . .
O5 O 0.4485(4) 1.0187(12) 1.1338(3) 0.083(3) Uani 1 d . . .
C27 C 0.0809(16) 0.923(4) 1.0398(13) 0.202(10) Uiso 1 d D . .
C28 C 0.0992(19) 0.984(6) 0.9740(16) 0.267(16) Uiso 1 d D . .
C29 C 0.114(2) 0.854(6) 0.9281(17) 0.304(19) Uiso 1 d D . .
C30 C 0.1414(14) 0.908(4) 0.8642(12) 0.192(10) Uiso 1 d D . .
C31 C 0.2133(14) 0.807(4) 0.8629(13) 0.215(11) Uiso 1 d D . .
C32 C 0.2642(9) 0.888(3) 0.8213(9) 0.135(6) Uiso 1 d D . .

loop_
_atom_site_aniso_label
_atom_site_aniso_U_11
_atom_site_aniso_U_22
_atom_site_aniso_U_33
_atom_site_aniso_U_23
_atom_site_aniso_U_13
_atom_site_aniso_U_12
C1 0.058(6) 0.081(8) 0.062(6) 0.026(6) 0.034(5) 0.027(6)
C1' 0.042(5) 0.055(6) 0.049(5) 0.013(5) 0.013(4) 0.003(4)
C2 0.077(7) 0.067(7) 0.047(5) 0.007(5) 0.025(5) 0.004(6)
C2' 0.028(4) 0.051(6) 0.070(6) 0.004(5) 0.010(4) -0.004(4)
C3' 0.031(4) 0.052(6) 0.054(5) -0.004(5) 0.004(4) 0.009(4)
C3 0.053(5) 0.085(8) 0.036(5) 0.003(5) 0.008(4) -0.004(5)
C4' 0.040(4) 0.038(5) 0.059(5) -0.012(4) -0.001(4) 0.007(4)
C4 0.043(4) 0.077(7) 0.036(4) 0.013(5) 0.004(4) -0.010(5)
C5 0.038(5) 0.067(7) 0.060(6) 0.023(5) 0.012(4) -0.009(5)
C5' 0.033(4) 0.063(6) 0.046(5) -0.018(5) 0.006(4) 0.008(4)
C6' 0.057(5) 0.061(7) 0.059(6) -0.025(5) 0.006(5) 0.015(5)
C6 0.070(6) 0.062(7) 0.049(5) 0.023(5) -0.001(5) -0.025(6)
C7' 0.031(4) 0.042(5) 0.072(6) -0.024(5) 0.001(4) 0.000(4)
C7 0.057(5) 0.046(5) 0.041(5) 0.006(4) 0.014(4) -0.018(5)
C8' 0.027(4) 0.039(5) 0.047(5) -0.009(4) 0.001(3) -0.004(4)
C8 0.046(5) 0.049(6) 0.037(4) 0.001(4) 0.004(4) -0.011(4)
C9' 0.028(4) 0.044(5) 0.030(4) -0.002(4) 0.005(3) -0.007(4)
C9 0.038(4) 0.044(5) 0.034(4) 0.009(4) 0.005(3) -0.004(4)
C10' 0.033(4) 0.060(6) 0.034(4) 0.003(4) 0.005(3) 0.004(4)
C10 0.035(4) 0.081(7) 0.042(5) 0.012(5) 0.005(4) 0.006(5)
C11 0.052(5) 0.055(6) 0.046(5) 0.005(5) 0.019(4) -0.001(5)
C11' 0.031(4) 0.040(5) 0.044(4) 0.007(4) 0.006(3) -0.003(4)
C12 0.049(5) 0.042(5) 0.035(4) 0.007(4) 0.006(4) -0.004(4)
C12' 0.028(3) 0.030(4) 0.038(4) 0.005(4) 0.001(3) -0.007(3)
C13' 0.028(4) 0.032(4) 0.030(4) 0.001(3) 0.000(3) 0.001(3)
C13 0.039(4) 0.054(5) 0.033(4) 0.002(4) 0.009(3) -0.003(4)
C14' 0.026(3) 0.035(4) 0.039(4) -0.003(4) 0.004(3) 0.000(3)
C14 0.038(4) 0.042(5) 0.033(4) 0.009(4) -0.002(3) -0.005(4)
C15 0.088(7) 0.045(6) 0.052(6) 0.005(5) 0.009(5) 0.004(6)
C15' 0.038(4) 0.038(5) 0.064(6) -0.015(5) 0.005(4) -0.010(4)
C16' 0.030(4) 0.039(5) 0.050(5) 0.002(4) 0.000(3) -0.006(4)
C16 0.078(7) 0.065(7) 0.054(6) 0.001(5) 0.018(5) 0.016(6)
C17' 0.034(4) 0.031(4) 0.029(4) 0.002(3) 0.002(3) -0.001(3)
C17 0.050(5) 0.043(5) 0.035(4) 0.003(4) 0.009(4) 0.000(4)
C18 0.049(5) 0.063(6) 0.038(4) 0.002(5) -0.004(4) 0.000(5)
C18' 0.036(4) 0.056(6) 0.039(4) 0.004(4) 0.000(3) 0.000(4)
C19 0.033(4) 0.126(11) 0.065(6) 0.026(7) 0.000(4) -0.006(6)
C19' 0.054(6) 0.128(11) 0.038(5) -0.001(6) 0.015(4) 0.011(7)
C20' 0.028(4) 0.044(5) 0.041(4) -0.004(4) 0.007(3) -0.001(4)
C20 0.054(5) 0.056(6) 0.031(4) 0.013(4) 0.012(4) 0.017(5)
C21 0.101(9) 0.047(6) 0.081(8) 0.013(6) 0.053(7) 0.004(6)
C21' 0.049(5) 0.035(5) 0.072(6) -0.001(5) 0.011(4) -0.002(4)
C22' 0.037(4) 0.045(5) 0.039(4) 0.000(4) 0.005(3) -0.007(4)
C22 0.062(6) 0.068(7) 0.042(5) 0.006(5) 0.021(4) 0.009(5)
C23 0.076(6) 0.061(7) 0.047(5) 0.014(5) 0.023(5) 0.021(6)
C23' 0.032(4) 0.049(5) 0.039(4) -0.011(4) 0.007(3) -0.003(4)
C24' 0.021(3) 0.045(5) 0.043(4) -0.003(4) 0.008(3) 0.001(4)
C24 0.062(6) 0.054(6) 0.050(5) 0.005(5) 0.018(4) 0.006(5)
C33 0.135(12) 0.088(11) 0.126(12) -0.009(10) 0.052(10) -0.004(10)
C34 0.118(11) 0.083(10) 0.080(8) 0.014(8) 0.009(8) 0.000(9)
C35 0.081(8) 0.073(8) 0.093(8) -0.009(7) 0.030(7) 0.014(7)
C36 0.092(9) 0.056(7) 0.110(10) 0.000(7) 0.033(8) 0.008(7)
N1 0.069(5) 0.066(6) 0.057(5) -0.002(4) 0.004(4) -0.005(5)
O1' 0.047(3) 0.045(4) 0.068(4) -0.009(3) -0.013(3) 0.004(3)
O1 0.078(5) 0.078(5) 0.051(4) -0.002(4) 0.014(3) -0.022(4)
O2' 0.049(3) 0.035(3) 0.068(4) 0.006(3) -0.001(3) 0.006(3)
O2 0.049(3) 0.052(4) 0.047(3) 0.019(3) 0.001(3) -0.001(3)
O1W 0.074(4) 0.071(5) 0.058(4) -0.006(4) -0.007(3) 0.015(4)
O3' 0.039(3) 0.045(3) 0.032(3) -0.006(3) -0.002(2) -0.013(3)
O3 0.078(4) 0.063(4) 0.040(3) 0.000(3) 0.006(3) -0.029(4)
O2W 0.079(5) 0.145(10) 0.103(6) -0.007(7) 0.036(5) -0.007(6)
O4 0.082(5) 0.072(5) 0.046(3) 0.012(4) 0.030(3) 0.022(4)
O4' 0.068(4) 0.054(4) 0.037(3) -0.003(3) 0.012(3) -0.001(4)
O5' 0.070(4) 0.056(4) 0.052(4) -0.005(3) 0.003(3) -0.020(4)
O5 0.078(5) 0.110(7) 0.064(4) 0.013(5) 0.023(4) 0.047(5)

loop_
_atom_type_symbol
_atom_type_description
_atom_type_scat_dispersion_real
_atom_type_scat_dispersion_imag
_atom_type_scat_source
C C 0.0181 0.0091 'International Tables Vol C Tables 4.2.6.8 and 6.1.1.4'
H H 0 0 'International Tables Vol C Tables 4.2.6.8 and 6.1.1.4'
N N 0.0311 0.018 'International Tables Vol C Tables 4.2.6.8 and 6.1.1.4'
O O 0.0492 0.0322 'International Tables Vol C Tables 4.2.6.8 and 6.1.1.4'

loop_
_geom_angle_atom_site_label_1
_geom_angle_atom_site_label_2
_geom_angle_atom_site_label_3
_geom_angle
_geom_angle_site_symmetry_1
_geom_angle_site_symmetry_3
_geom_angle_publ_flag
C2 C1 C10 116.1(8) . . ?
C2 C1 H1A 108.3 . . ?
C10 C1 H1A 108.3 . . ?
C2 C1 H1B 108.3 . . ?
C10 C1 H1B 108.3 . . ?
H1A C1 H1B 107.4 . . ?
C2' C1' C10' 114.8(7) . . ?
C2' C1' H1'1 108.6 . . ?
C10' C1' H1'1 108.6 . . ?
C2' C1' H1'2 108.6 . . ?
C10' C1' H1'2 108.6 . . ?
H1'1 C1' H1'2 107.5 . . ?
C3 C2 C1 109.0(10) . . ?
C3 C2 H2A 109.9 . . ?
C1 C2 H2A 109.9 . . ?
C3 C2 H2B 109.9 . . ?
C1 C2 H2B 109.9 . . ?
H2A C2 H2B 108.3 . . ?
C1' C2' C3' 111.4(8) . . ?
C1' C2' H2'1 109.3 . . ?
C3' C2' H2'1 109.3 . . ?
C1' C2' H2'2 109.3 . . ?
C3' C2' H2'2 109.3 . . ?
H2'1 C2' H2'2 108 . . ?
O1' C3' C2' 113.2(8) . . ?
O1' C3' C4' 109.0(7) . . ?
C2' C3' C4' 109.5(6) . . ?
O1' C3' H3' 108.3 . . ?
C2' C3' H3' 108.3 . . ?
C4' C3' H3' 108.3 . . ?
O1 C3 C4 109.2(8) . . ?
O1 C3 C2 109.8(9) . . ?
C4 C3 C2 111.9(7) . . ?
O1 C3 H3 108.6 . . ?
C4 C3 H3 108.6 . . ?
C2 C3 H3 108.6 . . ?
C5' C4' C3' 113.5(8) . . ?
C5' C4' H4'1 108.9 . . ?
C3' C4' H4'1 108.9 . . ?
C5' C4' H4'2 108.9 . . ?
C3' C4' H4'2 108.9 . . ?
H4'1 C4' H4'2 107.7 . . ?
C3 C4 C5 113.9(8) . . ?
C3 C4 H4A 108.8 . . ?
C5 C4 H4A 108.8 . . ?
C3 C4 H4B 108.8 . . ?
C5 C4 H4B 108.8 . . ?
H4A C4 H4B 107.7 . . ?
C6 C5 C4 110.4(8) . . ?
C6 C5 C10 112.7(8) . . ?
C4 C5 C10 113.7(9) . . ?
C6 C5 H5 106.5 . . ?
C4 C5 H5 106.5 . . ?
C10 C5 H5 106.5 . . ?
C4' C5' C6' 111.6(9) . . ?
C4' C5' C10' 113.5(7) . . ?
C6' C5' C10' 112.8(7) . . ?
C4' C5' H5' 106.1 . . ?
C6' C5' H5' 106.1 . . ?
C10' C5' H5' 106.1 . . ?
C5' C6' C7' 114.5(7) . . ?
C5' C6' H6'1 108.6 . . ?
C7' C6' H6'1 108.6 . . ?
C5' C6' H6'2 108.6 . . ?
C7' C6' H6'2 108.6 . . ?
H6'1 C6' H6'2 107.6 . . ?
C5 C6 C7 115.0(8) . . ?
C5 C6 H6A 108.5 . . ?
C7 C6 H6A 108.5 . . ?
C5 C6 H6B 108.5 . . ?
C7 C6 H6B 108.5 . . ?
H6A C6 H6B 107.5 . . ?
O2' C7' C6' 109.3(7) . . ?
O2' C7' C8' 111.0(7) . . ?
C6' C7' C8' 110.2(8) . . ?
O2' C7' H7' 108.8 . . ?
C6' C7' H7' 108.8 . . ?
C8' C7' H7' 108.8 . . ?
O2 C7 C8 107.5(7) . . ?
O2 C7 C6 112.9(7) . . ?
C8 C7 C6 110.8(8) . . ?
O2 C7 H7 108.5 . . ?
C8 C7 H7 108.5 . . ?
C6 C7 H7 108.5 . . ?
C14' C8' C9' 108.6(6) . . ?
C14' C8' C7' 111.7(7) . . ?
C9' C8' C7' 113.0(6) . . ?
C14' C8' H8' 107.8 . . ?
C9' C8' H8' 107.8 . . ?
C7' C8' H8' 107.8 . . ?
C7 C8 C9 110.2(7) . . ?
C7 C8 C14 111.3(7) . . ?
C9 C8 C14 110.3(7) . . ?
C7 C8 H8 108.3 . . ?
C9 C8 H8 108.3 . . ?
C14 C8 H8 108.3 . . ?
C11' C9' C8' 112.7(6) . . ?
C11' C9' C10' 113.1(7) . . ?
C8' C9' C10' 110.6(7) . . ?
C11' C9' H9' 106.6 . . ?
C8' C9' H9' 106.6 . . ?
C10' C9' H9' 106.6 . . ?
C11 C9 C8 113.1(6) . . ?
C11 C9 C10 113.3(7) . . ?
C8 C9 C10 110.6(7) . . ?
C11 C9 H9 106.4 . . ?
C8 C9 H9 106.4 . . ?
C10 C9 H9 106.4 . . ?
C19' C10' C1' 108.3(8) . . ?
C19' C10' C5' 109.1(8) . . ?
C1' C10' C5' 107.8(6) . . ?
C19' C10' C9' 110.3(6) . . ?
C1' C10' C9' 112.9(7) . . ?
C5' C10' C9' 108.3(7) . . ?
C19 C10 C1 107.3(9) . . ?
C19 C10 C9 112.3(7) . . ?
C1 C10 C9 112.4(8) . . ?
C19 C10 C5 110.1(9) . . ?
C1 C10 C5 106.9(7) . . ?
C9 C10 C5 107.7(7) . . ?
C9 C11 C12 113.5(8) . . ?
C9 C11 H11A 108.9 . . ?
C12 C11 H11A 108.9 . . ?
C9 C11 H11B 108.9 . . ?
C12 C11 H11B 108.9 . . ?
H11A C11 H11B 107.7 . . ?
C9' C11' C12' 115.3(6) . . ?
C9' C11' H11C 108.5 . . ?
C12' C11' H11C 108.5 . . ?
C9' C11' H11D 108.5 . . ?
C12' C11' H11D 108.5 . . ?
H11C C11' H11D 107.5 . . ?
O3 C12 C13 109.9(7) . . ?
O3 C12 C11 107.4(7) . . ?
C13 C12 C11 110.8(7) . . ?
O3 C12 H12 109.6 . . ?
C13 C12 H12 109.6 . . ?
C11 C12 H12 109.6 . . ?
O3' C12' C11' 110.7(6) . . ?
O3' C12' C13' 109.4(6) . . ?
C11' C12' C13' 109.7(6) . . ?
O3' C12' H12' 109 . . ?
C11' C12' H12' 109 . . ?
C13' C12' H12' 109 . . ?
C14' C13' C18' 112.4(7) . . ?
C14' C13' C17' 101.6(6) . . ?
C18' C13' C17' 108.9(6) . . ?
C14' C13' C12' 107.2(6) . . ?
C18' C13' C12' 108.5(6) . . ?
C17' C13' C12' 118.2(6) . . ?
C12 C13 C18 110.4(7) . . ?
C12 C13 C14 106.4(6) . . ?
C18 C13 C14 112.3(8) . . ?
C12 C13 C17 117.5(7) . . ?
C18 C13 C17 110.0(6) . . ?
C14 C13 C17 99.8(7) . . ?
C13' C14' C8' 114.7(7) . . ?
C13' C14' C15' 103.1(6) . . ?
C8' C14' C15' 116.5(7) . . ?
C13' C14' H14' 107.3 . . ?
C8' C14' H14' 107.3 . . ?
C15' C14' H14' 107.3 . . ?
C15 C14 C8 116.9(8) . . ?
C15 C14 C13 104.2(6) . . ?
C8 C14 C13 115.2(7) . . ?
C15 C14 H14 106.6 . . ?
C8 C14 H14 106.6 . . ?
C13 C14 H14 106.6 . . ?
C14 C15 C16 103.3(8) . . ?
C14 C15 H15A 111.1 . . ?
C16 C15 H15A 111.1 . . ?
C14 C15 H15B 111.1 . . ?
C16 C15 H15B 111.1 . . ?
H15A C15 H15B 109.1 . . ?
C16' C15' C14' 105.1(7) . . ?
C16' C15' H15C 110.7 . . ?
C14' C15' H15C 110.7 . . ?
C16' C15' H15D 110.7 . . ?
C14' C15' H15D 110.7 . . ?
H15C C15' H15D 108.8 . . ?
C15' C16' C17' 106.9(6) . . ?
C15' C16' H16A 110.3 . . ?
C17' C16' H16A 110.3 . . ?
C15' C16' H16B 110.3 . . ?
C17' C16' H16B 110.3 . . ?
H16A C16' H16B 108.6 . . ?
C17 C16 C15 106.1(8) . . ?
C17 C16 H16C 110.5 . . ?
C15 C16 H16C 110.5 . . ?
C17 C16 H16D 110.5 . . ?
C15 C16 H16D 110.5 . . ?
H16C C16 H16D 108.7 . . ?
C20' C17' C13' 120.6(6) . . ?
C20' C17' C16' 111.8(6) . . ?
C13' C17' C16' 102.5(6) . . ?
C20' C17' H17' 107.1 . . ?
C13' C17' H17' 107.1 . . ?
C16' C17' H17' 107.1 . . ?
C20 C17 C13 119.7(7) . . ?
C20 C17 C16 112.2(8) . . ?
C13 C17 C16 103.2(8) . . ?
C20 C17 H17 107 . . ?
C13 C17 H17 107 . . ?
C16 C17 H17 107 . . ?
C13 C18 H18A 109.5 . . ?
C13 C18 H18B 109.5 . . ?
H18A C18 H18B 109.5 . . ?
C13 C18 H18C 109.5 . . ?
H18A C18 H18C 109.5 . . ?
H18B C18 H18C 109.5 . . ?
C13' C18' H18D 109.5 . . ?
C13' C18' H18E 109.5 . . ?
H18D C18' H18E 109.5 . . ?
C13' C18' H18F 109.5 . . ?
H18D C18' H18F 109.5 . . ?
H18E C18' H18F 109.5 . . ?
C10 C19 H19A 109.5 . . ?
C10 C19 H19B 109.5 . . ?
H19A C19 H19B 109.5 . . ?
C10 C19 H19C 109.5 . . ?
H19A C19 H19C 109.5 . . ?
H19B C19 H19C 109.5 . . ?
C10' C19' H19D 109.5 . . ?
C10' C19' H19E 109.5 . . ?
H19D C19' H19E 109.5 . . ?
C10' C19' H19F 109.5 . . ?
H19D C19' H19F 109.5 . . ?
H19E C19' H19F 109.5 . . ?
C21' C20' C22' 109.8(7) . . ?
C21' C20' C17' 112.5(6) . . ?
C22' C20' C17' 112.2(7) . . ?
C21' C20' H20' 107.3 . . ?
C22' C20' H20' 107.3 . . ?
C17' C20' H20' 107.3 . . ?
C22 C20 C21 110.4(9) . . ?
C22 C20 C17 110.1(7) . . ?
C21 C20 C17 112.2(8) . . ?
C22 C20 H20 108 . . ?
C21 C20 H20 108 . . ?
C17 C20 H20 108 . . ?
C20 C21 H21A 109.5 . . ?
C20 C21 H21B 109.5 . . ?
H21A C21 H21B 109.5 . . ?
C20 C21 H21C 109.5 . . ?
H21A C21 H21C 109.5 . . ?
H21B C21 H21C 109.5 . . ?
C20' C21' H21D 109.5 . . ?
C20' C21' H21E 109.5 . . ?
H21D C21' H21E 109.5 . . ?
C20' C21' H21F 109.5 . . ?
H21D C21' H21F 109.5 . . ?
H21E C21' H21F 109.5 . . ?
C20' C22' C23' 114.4(7) . . ?
C20' C22' H22A 108.6 . . ?
C23' C22' H22A 108.6 . . ?
C20' C22' H22B 108.6 . . ?
C23' C22' H22B 108.6 . . ?
H22A C22' H22B 107.6 . . ?
C20 C22 C23 114.2(8) . . ?
C20 C22 H22C 108.7 . . ?
C23 C22 H22C 108.7 . . ?
C20 C22 H22D 108.7 . . ?
C23 C22 H22D 108.7 . . ?
H22C C22 H22D 107.6 . . ?
C24 C23 C22 113.4(8) . . ?
C24 C23 H23A 108.9 . . ?
C22 C23 H23A 108.9 . . ?
C24 C23 H23B 108.9 . . ?
C22 C23 H23B 108.9 . . ?
H23A C23 H23B 107.7 . . ?
C24' C23' C22' 111.9(7) . . ?
C24' C23' H23C 109.2 . . ?
C22' C23' H23C 109.2 . . ?
C24' C23' H23D 109.2 . . ?
C22' C23' H23D 109.2 . . ?
H23C C23' H23D 107.9 . . ?
O5' C24' O4' 123.6(8) . . ?
O5' C24' C23' 118.1(7) . . ?
O4' C24' C23' 118.2(7) . . ?
O5 C24 O4 123.7(9) . . ?
O5 C24 C23 124.1(9) . . ?
O4 C24 C23 112.1(9) . . ?
C25 C26 C27 101(3) . . ?
C34 C33 C32 111.6(14) . . ?
C34 C33 H33A 109.3 . . ?
C32 C33 H33A 109.3 . . ?
C34 C33 H33B 109.3 . . ?
C32 C33 H33B 109.3 . . ?
H33A C33 H33B 108 . . ?
C33 C34 C35 119.3(12) . . ?
C33 C34 H34A 107.5 . . ?
C35 C34 H34A 107.5 . . ?
C33 C34 H34B 107.5 . . ?
C35 C34 H34B 107.5 . . ?
H34A C34 H34B 107 . . ?
C36 C35 C34 117.1(12) . . ?
C36 C35 H35A 108 . . ?
C34 C35 H35A 108 . . ?
C36 C35 H35B 108 . . ?
C34 C35 H35B 108 . . ?
H35A C35 H35B 107.3 . . ?
C35 C36 N1 116.3(11) . . ?
C35 C36 H36A 108.2 . . ?
N1 C36 H36A 108.2 . . ?
C35 C36 H36B 108.2 . . ?
N1 C36 H36B 108.2 . . ?
H36A C36 H36B 107.4 . . ?
C36 N1 H1C 109.5 . . ?
C36 N1 H1D 109.5 . . ?
H1C N1 H1D 109.5 . . ?
C36 N1 H1E 109.5 . . ?
H1C N1 H1E 109.5 . . ?
H1D N1 H1E 109.5 . . ?
C3' O1' H1' 109.5 . . ?
C3 O1 H1 109.5 . . ?
C7' O2' H2' 109.5 . . ?
C7 O2 H2 109.5 . . ?
C12' O3' H3'1 109.5 . . ?
C12 O3 H3A 109.5 . . ?
C26 C27 C28 103(3) . . ?
C29 C28 C27 115(3) . . ?
C28 C29 C30 118(3) . . ?
C29 C30 C31 103(2) . . ?
C32 C31 C30 112(2) . . ?
C31 C32 C33 116.4(18) . . ?

loop_
_geom_bond_atom_site_label_1
_geom_bond_atom_site_label_2
_geom_bond_distance
_geom_bond_site_symmetry_2
_geom_bond_publ_flag
C1 C2 1.531(15) . ?
C1 C10 1.543(16) . ?
C1 H1A 0.97 . ?
C1 H1B 0.97 . ?
C1' C2' 1.502(12) . ?
C1' C10' 1.556(12) . ?
C1' H1'1 0.97 . ?
C1' H1'2 0.97 . ?
C2 C3 1.496(15) . ?
C2 H2A 0.97 . ?
C2 H2B 0.97 . ?
C2' C3' 1.516(13) . ?
C2' H2'1 0.97 . ?
C2' H2'2 0.97 . ?
C3' O1' 1.423(10) . ?
C3' C4' 1.529(12) . ?
C3' H3' 0.98 . ?
C3 O1 1.449(11) . ?
C3 C4 1.498(16) . ?
C3 H3 0.98 . ?
C4' C5' 1.528(12) . ?
C4' H4'1 0.97 . ?
C4' H4'2 0.97 . ?
C4 C5 1.551(13) . ?
C4 H4A 0.97 . ?
C4 H4B 0.97 . ?
C5 C6 1.522(15) . ?
C5 C10 1.560(13) . ?
C5 H5 0.98 . ?
C5' C6' 1.530(14) . ?
C5' C10' 1.570(13) . ?
C5' H5' 0.98 . ?
C6' C7' 1.539(11) . ?
C6' H6'1 0.97 . ?
C6' H6'2 0.97 . ?
C6 C7 1.524(12) . ?
C6 H6A 0.97 . ?
C6 H6B 0.97 . ?
C7' O2' 1.448(11) . ?
C7' C8' 1.540(13) . ?
C7' H7' 0.98 . ?
C7 O2 1.428(10) . ?
C7 C8 1.519(12) . ?
C7 H7 0.98 . ?
C8' C14' 1.530(10) . ?
C8' C9' 1.543(10) . ?
C8' H8' 0.98 . ?
C8 C9 1.543(12) . ?
C8 C14 1.543(11) . ?
C8 H8 0.98 . ?
C9' C11' 1.515(12) . ?
C9' C10' 1.575(10) . ?
C9' H9' 0.98 . ?
C9 C11 1.519(12) . ?
C9 C10 1.555(11) . ?
C9 H9 0.98 . ?
C10' C19' 1.532(11) . ?
C10 C19 1.513(12) . ?
C11 C12 1.535(11) . ?
C11 H11A 0.97 . ?
C11 H11B 0.97 . ?
C11' C12' 1.549(10) . ?
C11' H11C 0.97 . ?
C11' H11D 0.97 . ?
C12 O3 1.432(9) . ?
C12 C13 1.528(13) . ?
C12 H12 0.98 . ?
C12' O3' 1.422(8) . ?
C12' C13' 1.546(10) . ?
C12' H12' 0.98 . ?
C13' C14' 1.530(11) . ?
C13' C18' 1.548(10) . ?
C13' C17' 1.544(10) . ?
C13 C18 1.537(11) . ?
C13 C14 1.546(12) . ?
C13 C17 1.563(11) . ?
C14' C15' 1.537(11) . ?
C14' H14' 0.98 . ?
C14 C15 1.512(13) . ?
C14 H14 0.98 . ?
C15 C16 1.581(15) . ?
C15 H15A 0.97 . ?
C15 H15B 0.97 . ?
C15' C16' 1.519(12) . ?
C15' H15C 0.97 . ?
C15' H15D 0.97 . ?
C16' C17' 1.565(12) . ?
C16' H16A 0.97 . ?
C16' H16B 0.97 . ?
C16 C17 1.567(14) . ?
C16 H16C 0.97 . ?
C16 H16D 0.97 . ?
C17' C20' 1.529(11) . ?
C17' H17' 0.98 . ?
C17 C20 1.526(11) . ?
C17 H17 0.98 . ?
C18 H18A 0.96 . ?
C18 H18B 0.96 . ?
C18 H18C 0.96 . ?
C18' H18D 0.96 . ?
C18' H18E 0.96 . ?
C18' H18F 0.96 . ?
C19 H19A 0.96 . ?
C19 H19B 0.96 . ?
C19 H19C 0.96 . ?
C19' H19D 0.96 . ?
C19' H19E 0.96 . ?
C19' H19F 0.96 . ?
C20' C21' 1.510(12) . ?
C20' C22' 1.516(10) . ?
C20' H20' 0.98 . ?
C20 C22 1.507(12) . ?
C20 C21 1.524(15) . ?
C20 H20 0.98 . ?
C21 H21A 0.96 . ?
C21 H21B 0.96 . ?
C21 H21C 0.96 . ?
C21' H21D 0.96 . ?
C21' H21E 0.96 . ?
C21' H21F 0.96 . ?
C22' C23' 1.558(11) . ?
C22' H22A 0.97 . ?
C22' H22B 0.97 . ?
C22 C23 1.542(12) . ?
C22 H22C 0.97 . ?
C22 H22D 0.97 . ?
C23 C24 1.507(13) . ?
C23 H23A 0.97 . ?
C23 H23B 0.97 . ?
C23' C24' 1.488(11) . ?
C23' H23C 0.97 . ?
C23' H23D 0.97 . ?
C24' O5' 1.242(10) . ?
C24' O4' 1.267(9) . ?
C24 O5 1.188(11) . ?
C24 O4 1.322(10) . ?
C25 C26 1.48(4) . ?
C26 C27 1.475(19) . ?
C33 C34 1.479(18) . ?
C33 C32 1.548(15) . ?
C33 H33A 0.97 . ?
C33 H33B 0.97 . ?
C34 C35 1.503(17) . ?
C34 H34A 0.97 . ?
C34 H34B 0.97 . ?
C35 C36 1.406(16) . ?
C35 H35A 0.97 . ?
C35 H35B 0.97 . ?
C36 N1 1.457(13) . ?
C36 H36A 0.97 . ?
C36 H36B 0.97 . ?
N1 H1C 0.89 . ?
N1 H1D 0.89 . ?
N1 H1E 0.89 . ?
O1' H1' 0.82 . ?
O1 H1 0.82 . ?
O2' H2' 0.82 . ?
O2 H2 0.82 . ?
O3' H3'1 0.82 . ?
O3 H3A 0.82 . ?
C27 C28 1.505(18) . ?
C28 C29 1.44(2) . ?
C29 C30 1.510(19) . ?
C30 C31 1.541(18) . ?
C31 C32 1.468(17) . ?

loop_
_geom_torsion_atom_site_label_1
_geom_torsion_atom_site_label_2
_geom_torsion_atom_site_label_3
_geom_torsion_atom_site_label_4
_geom_torsion
_geom_torsion_site_symmetry_1
_geom_torsion_site_symmetry_2
_geom_torsion_site_symmetry_3
_geom_torsion_site_symmetry_4
_geom_torsion_publ_flag
C13' C17' C20' C21' -60.5(9) . . . . ?
C17' C20' C21' C22' -125.8(9) . . . . ?
C20' C21' C22' C23' -115.4(8) . . . . ?
C21' C22' C23' C24' 109.4(7) . . . . ?
C13 C17 C20 C21 -60.9(12) . . . . ?
C17 C20 C21 C22 -123.3(12) . . . . ?
C20 C21 C22 C23 -125.5(11) . . . . ?
C21 C22 C23 C24 -162.0(8) . . . . ?
C13 C17 C20 C22 175.6(8) . . . . ?
C17 C20 C22 C23 -172.8(9) . . . . ?
C20 C22 C23 C24 167.2(9) . . . . ?
C13' C17' C20' C22' 175.1(7) . . . . ?
C17' C20' C22' C23' -158.2(7) . . . . ?
C20' C22' C23' C24' 74.7(9) . . . . ?
